data_4519351
loop_
_publ_author_name
'Boice, Genevi\`eve N'
'Patrick, Brian O.'
'Hicks, Robin G.'

_publ_section_title
;
 Diindolylamine Preparation and Stability Investigations.
;
_journal_issue 6
_journal_name_full 'ACS omega'
_journal_page_first 5197
_journal_page_last 5205
_journal_paper_doi 10.1021/acsomega.1c06289
_journal_volume 7
_journal_year 2022
_chemical_formula_moiety 'C32 H18 Br4 N4'
_chemical_formula_sum 'C32 H18 Br4 N4'
_chemical_formula_weight 778.14
_space_group_crystal_system monoclinic
_space_group_IT_number 14
_space_group_name_Hall '-P 2ybc'
_space_group_name_H-M_alt 'P 1 21/c 1'
_atom_sites_solution_hydrogens mixed
_atom_sites_solution_primary direct
_audit_creation_date 2017-06-20
_audit_creation_method
;
Olex2 1.2
(compiled 2017.03.28 svn.r3405 for OlexSys, GUI svn.r5337)
;
_cell_angle_alpha 90
_cell_angle_beta 103.4000(10)
_cell_angle_gamma 90
_cell_formula_units_Z 4
_cell_length_a 12.6185(8)
_cell_length_b 12.3442(7)
_cell_length_c 17.9746(10)
_cell_measurement_reflns_used 6252
_cell_measurement_temperature 90(2)
_cell_measurement_theta_max 28.027
_cell_measurement_theta_min 2.329
_cell_volume 2723.6(3)
_computing_cell_refinement 'SAINT v8.34A (Bruker, 2013)'
_computing_data_reduction 'SAINT v8.34A (Bruker, 2013)'
_computing_molecular_graphics 'Olex2 (Dolomanov et al., 2009)'
_computing_publication_material 'Olex2 (Dolomanov et al., 2009)'
_computing_structure_refinement 'ShelXL (Sheldrick, 2015)'
_computing_structure_solution 'ShelXT (Sheldrick, 2015)'
_diffrn_ambient_temperature 90
_diffrn_measured_fraction_theta_full 1.000
_diffrn_measured_fraction_theta_max 0.999
_diffrn_measurement_device_type 'Bruker APEX-II CCD'
_diffrn_measurement_method '\f and \w scans'
_diffrn_radiation_type MoK\a
_diffrn_radiation_wavelength 0.71073
_diffrn_reflns_av_R_equivalents 0.0766
_diffrn_reflns_av_unetI/netI 0.0696
_diffrn_reflns_Laue_measured_fraction_full 1.000
_diffrn_reflns_Laue_measured_fraction_max 0.999
_diffrn_reflns_limit_h_max 16
_diffrn_reflns_limit_h_min -16
_diffrn_reflns_limit_k_max 16
_diffrn_reflns_limit_k_min -16
_diffrn_reflns_limit_l_max 23
_diffrn_reflns_limit_l_min -23
_diffrn_reflns_number 25793
_diffrn_reflns_point_group_measured_fraction_full 1.000
_diffrn_reflns_point_group_measured_fraction_max 0.999
_diffrn_reflns_theta_full 25.000
_diffrn_reflns_theta_max 28.288
_diffrn_reflns_theta_min 2.019
_diffrn_standards_number 0
_exptl_absorpt_coefficient_mu 5.942
_exptl_absorpt_correction_T_max 0.888
_exptl_absorpt_correction_T_min 0.639
_exptl_absorpt_correction_type multi-scan
_exptl_absorpt_process_details
'SADABS-2014/5 (Bruker,2014/5) was used for absorption correction. wR2(int) was 0.0893 before and 0.0508 after correction. The Ratio of minimum to maximum transmission is 0.7200. The \l/2 correction factor is 0.00150.'
_exptl_crystal_colour colourless
_exptl_crystal_colour_primary colourless
_exptl_crystal_density_diffrn 1.898
_exptl_crystal_description needle
_exptl_crystal_F_000 1512
_exptl_crystal_size_max 0.19
_exptl_crystal_size_mid 0.035
_exptl_crystal_size_min 0.02
_refine_diff_density_max 1.178
_refine_diff_density_min -0.751
_refine_diff_density_rms 0.136
_refine_ls_extinction_method none
_refine_ls_goodness_of_fit_ref 1.013
_refine_ls_hydrogen_treatment mixed
_refine_ls_matrix_type full
_refine_ls_number_parameters 377
_refine_ls_number_reflns 6750
_refine_ls_number_restraints 0
_refine_ls_restrained_S_all 1.013
_refine_ls_R_factor_all 0.0759
_refine_ls_R_factor_gt 0.0416
_refine_ls_shift/su_max 0.001
_refine_ls_shift/su_mean 0.000
_refine_ls_structure_factor_coef Fsqd
_refine_ls_weighting_details 'w=1/[\s^2^(Fo^2^)+(0.0373P)^2^+0.3006P] where P=(Fo^2^+2Fc^2^)/3'
_refine_ls_weighting_scheme calc
_refine_ls_wR_factor_gt 0.0795
_refine_ls_wR_factor_ref 0.0895
_reflns_Friedel_coverage 0.000
_reflns_number_gt 4750
_reflns_number_total 6750
_reflns_threshold_expression 'I > 2\s(I)'
_cod_data_source_file ao1c06289_si_002.cif
_cod_data_source_block rh167
_cod_database_code 4519351
_shelx_shelxl_version_number 2014/7
_shelx_space_group_comment
;
The symmetry employed for this shelxl refinement is uniquely defined
by the following loop, which should always be used as a source of
symmetry information in preference to the above space-group names.
They are only intended as comments.
;
_shelx_estimated_absorpt_t_max 0.890
_shelx_estimated_absorpt_t_min 0.398
_olex2_refinement_description
;
1. Fixed Uiso
 At 1.2 times of:
  All C(H) groups
2.a Aromatic/amide H refined with riding coordinates:
 C1(H1A), C4(H4A), C5(H5), C6(H6), C12(H12), C13(H13), C14(H14), C20(H20),
 C21(H21), C22(H22), C25(H25), C28(H28), C29(H29), C30(H30)
;
_olex2_submission_special_instructions 'No special instructions were received'

loop_
_space_group_symop_operation_xyz
'x, y, z'
'-x, y+1/2, -z+1/2'
'-x, -y, -z'
'x, -y-1/2, z-1/2'

loop_
_atom_site_label
_atom_site_type_symbol
_atom_site_fract_x
_atom_site_fract_y
_atom_site_fract_z
_atom_site_U_iso_or_equiv
_atom_site_adp_type
_atom_site_occupancy
_atom_site_site_symmetry_order
_atom_site_calc_flag
_atom_site_refinement_flags_posn
_atom_site_refinement_flags_adp
_atom_site_refinement_flags_occupancy
_atom_site_disorder_assembly
_atom_site_disorder_group
Br1 Br 0.01758(3) 0.79933(4) 0.72778(2) 0.02213(11) Uani 1 1 d . . . . .
Br2 Br 0.85046(3) 0.74912(3) 0.91812(2) 0.02079(11) Uani 1 1 d . . . . .
Br3 Br 0.21326(4) 0.06035(3) 0.80264(2) 0.02103(11) Uani 1 1 d . . . . .
Br4 Br 0.22819(4) 0.67470(3) 0.45817(2) 0.02270(11) Uani 1 1 d . . . . .
N1 N 0.2803(3) 0.7701(3) 0.7569(2) 0.0168(8) Uani 1 1 d . . . . .
N2 N 0.6022(3) 0.6557(3) 0.87147(19) 0.0128(7) Uani 1 1 d . . . . .
N3 N 0.3187(3) 0.2938(3) 0.77248(19) 0.0127(7) Uani 1 1 d . . . . .
N4 N 0.3923(3) 0.5558(3) 0.60583(19) 0.0150(7) Uani 1 1 d . . . . .
C1 C 0.3881(3) 0.7420(3) 0.7770(2) 0.0150(8) Uani 1 1 d . . . . .
H1A H 0.4448 0.7783 0.7604 0.018 Uiso 1 1 calc R . . . .
C2 C 0.4023(3) 0.6538(3) 0.8248(2) 0.0126(8) Uani 1 1 d . . . . .
C3 C 0.2956(3) 0.6255(3) 0.8356(2) 0.0122(8) Uani 1 1 d . . . . .
C4 C 0.2544(3) 0.5457(3) 0.8769(2) 0.0162(8) Uani 1 1 d . . . . .
H4A H 0.3022 0.4959 0.9083 0.019 Uiso 1 1 calc R . . . .
C5 C 0.1439(3) 0.5405(3) 0.8716(2) 0.0171(9) Uani 1 1 d . . . . .
H5 H 0.1161 0.4854 0.8987 0.021 Uiso 1 1 calc R . . . .
C6 C 0.0716(3) 0.6142(3) 0.8272(2) 0.0164(9) Uani 1 1 d . . . . .
H6 H -0.0044 0.6089 0.8244 0.020 Uiso 1 1 calc R . . . .
C7 C 0.1109(3) 0.6950(3) 0.7874(2) 0.0154(9) Uani 1 1 d . . . . .
C8 C 0.2216(3) 0.7007(3) 0.7914(2) 0.0130(8) Uani 1 1 d . . . . .
C9 C 0.5061(3) 0.5981(3) 0.8537(2) 0.0123(8) Uani 1 1 d . . . . .
C10 C 0.5288(3) 0.4884(3) 0.8630(2) 0.0115(8) Uani 1 1 d . . . . .
C11 C 0.6455(3) 0.4789(3) 0.8886(2) 0.0118(8) Uani 1 1 d . . . . .
C12 C 0.7180(3) 0.3918(3) 0.9043(2) 0.0160(9) Uani 1 1 d . . . . .
H12 H 0.6913 0.3196 0.9010 0.019 Uiso 1 1 calc R . . . .
C13 C 0.8291(3) 0.4113(3) 0.9244(2) 0.0172(9) Uani 1 1 d . . . . .
H13 H 0.8785 0.3522 0.9350 0.021 Uiso 1 1 calc R . . . .
C14 C 0.8695(3) 0.5183(3) 0.9295(2) 0.0172(9) Uani 1 1 d . . . . .
H14 H 0.9459 0.5308 0.9431 0.021 Uiso 1 1 calc R . . . .
C15 C 0.7999(3) 0.6030(3) 0.9150(2) 0.0140(8) Uani 1 1 d . . . . .
C16 C 0.6881(3) 0.5861(3) 0.8938(2) 0.0132(8) Uani 1 1 d . . . . .
C17 C 0.3792(3) 0.3869(3) 0.7715(2) 0.0112(8) Uani 1 1 d . . . . .
C18 C 0.4529(3) 0.3984(3) 0.8411(2) 0.0112(8) Uani 1 1 d . . . . .
C19 C 0.4365(3) 0.3072(3) 0.8871(2) 0.0100(8) Uani 1 1 d . . . . .
C20 C 0.4830(3) 0.2745(3) 0.9626(2) 0.0154(9) Uani 1 1 d . . . . .
H20 H 0.5380 0.3169 0.9947 0.018 Uiso 1 1 calc R . . . .
C21 C 0.4468(3) 0.1789(3) 0.9893(2) 0.0168(9) Uani 1 1 d . . . . .
H21 H 0.4773 0.1566 1.0404 0.020 Uiso 1 1 calc R . . . .
C22 C 0.3666(3) 0.1149(3) 0.9429(2) 0.0171(9) Uani 1 1 d . . . . .
H22 H 0.3448 0.0490 0.9622 0.021 Uiso 1 1 calc R . . . .
C23 C 0.3191(3) 0.1466(3) 0.8694(2) 0.0149(8) Uani 1 1 d . . . . .
C24 C 0.3520(3) 0.2435(3) 0.8414(2) 0.0117(8) Uani 1 1 d . . . . .
C25 C 0.4404(3) 0.4942(3) 0.6689(2) 0.0135(8) Uani 1 1 d . . . . .
H25 H 0.5164 0.4816 0.6860 0.016 Uiso 1 1 calc R . . . .
C26 C 0.3625(3) 0.4541(3) 0.7029(2) 0.0122(8) Uani 1 1 d . . . . .
C27 C 0.2591(3) 0.4952(3) 0.6597(2) 0.0129(8) Uani 1 1 d . . . . .
C28 C 0.1517(3) 0.4870(3) 0.6676(2) 0.0154(8) Uani 1 1 d . . . . .
H28 H 0.1354 0.4476 0.7090 0.018 Uiso 1 1 calc R . . . .
C29 C 0.0693(4) 0.5370(3) 0.6144(2) 0.0211(10) Uani 1 1 d . . . . .
H29 H -0.0037 0.5328 0.6199 0.025 Uiso 1 1 calc R . . . .
C30 C 0.0924(3) 0.5936(3) 0.5527(2) 0.0192(9) Uani 1 1 d . . . . .
H30 H 0.0347 0.6259 0.5160 0.023 Uiso 1 1 calc R . . . .
C31 C 0.1976(3) 0.6033(3) 0.5444(2) 0.0158(9) Uani 1 1 d . . . . .
C32 C 0.2819(3) 0.5557(3) 0.5985(2) 0.0128(8) Uani 1 1 d . . . . .
H3 H 0.276(3) 0.270(3) 0.740(2) 0.012(12) Uiso 1 1 d . . . . .
H2 H 0.603(3) 0.719(3) 0.878(2) 0.001(10) Uiso 1 1 d . . . . .
H1 H 0.248(4) 0.816(4) 0.727(3) 0.033(15) Uiso 1 1 d . . . . .
H4 H 0.432(3) 0.584(3) 0.581(2) 0.006(11) Uiso 1 1 d . . . . .

loop_
_atom_site_aniso_label
_atom_site_aniso_U_11
_atom_site_aniso_U_22
_atom_site_aniso_U_33
_atom_site_aniso_U_23
_atom_site_aniso_U_13
_atom_site_aniso_U_12
Br1 0.0148(2) 0.0247(2) 0.0267(2) 0.00275(18) 0.00439(17) 0.00649(18)
Br2 0.0155(2) 0.0173(2) 0.0263(2) 0.00077(18) -0.00180(16) -0.00563(17)
Br3 0.0202(2) 0.0149(2) 0.0256(2) 0.00124(17) 0.00056(17) -0.00572(17)
Br4 0.0363(3) 0.0158(2) 0.0131(2) 0.00351(17) -0.00010(17) 0.00347(19)
N1 0.0141(18) 0.0142(18) 0.0218(19) 0.0037(15) 0.0037(14) 0.0026(14)
N2 0.0131(18) 0.0050(17) 0.0191(18) -0.0011(14) 0.0018(13) -0.0005(13)
N3 0.0141(18) 0.0131(17) 0.0094(16) 0.0003(14) -0.0006(14) -0.0022(14)
N4 0.0154(19) 0.0145(18) 0.0166(17) 0.0038(15) 0.0067(14) 0.0002(15)
C1 0.012(2) 0.0126(19) 0.022(2) -0.0045(17) 0.0067(16) -0.0013(16)
C2 0.014(2) 0.0092(19) 0.0154(19) -0.0027(15) 0.0058(15) 0.0014(16)
C3 0.013(2) 0.0121(19) 0.0114(18) -0.0062(15) 0.0028(15) 0.0002(16)
C4 0.020(2) 0.014(2) 0.0145(19) -0.0049(16) 0.0057(16) 0.0011(17)
C5 0.018(2) 0.019(2) 0.0142(19) -0.0031(17) 0.0046(16) -0.0077(18)
C6 0.013(2) 0.019(2) 0.017(2) -0.0074(17) 0.0051(16) -0.0058(17)
C7 0.014(2) 0.016(2) 0.016(2) -0.0031(16) 0.0021(16) 0.0018(17)
C8 0.017(2) 0.0069(18) 0.0153(19) -0.0050(15) 0.0034(15) -0.0022(16)
C9 0.011(2) 0.016(2) 0.0101(19) -0.0007(16) 0.0029(15) -0.0015(16)
C10 0.012(2) 0.0120(19) 0.0121(18) 0.0007(15) 0.0062(15) 0.0026(16)
C11 0.014(2) 0.0138(19) 0.0084(18) -0.0005(15) 0.0048(15) -0.0021(16)
C12 0.020(2) 0.014(2) 0.014(2) 0.0028(16) 0.0032(16) 0.0016(17)
C13 0.015(2) 0.020(2) 0.017(2) 0.0074(17) 0.0032(16) 0.0061(17)
C14 0.011(2) 0.025(2) 0.014(2) 0.0043(17) -0.0002(15) -0.0020(17)
C15 0.016(2) 0.015(2) 0.0096(19) -0.0012(15) 0.0005(15) -0.0055(16)
C16 0.014(2) 0.0128(19) 0.0132(19) -0.0005(15) 0.0044(15) 0.0011(16)
C17 0.0099(19) 0.0093(19) 0.0148(19) -0.0015(15) 0.0035(15) 0.0015(15)
C18 0.014(2) 0.0087(18) 0.0116(18) 0.0020(15) 0.0048(15) 0.0016(15)
C19 0.0103(19) 0.0095(18) 0.0118(18) -0.0011(15) 0.0061(14) 0.0012(15)
C20 0.019(2) 0.019(2) 0.0084(18) -0.0025(16) 0.0042(15) -0.0020(17)
C21 0.023(2) 0.019(2) 0.0091(19) 0.0034(16) 0.0056(16) 0.0042(18)
C22 0.024(2) 0.012(2) 0.018(2) 0.0034(16) 0.0103(17) -0.0002(17)
C23 0.016(2) 0.0087(19) 0.020(2) -0.0022(16) 0.0042(16) -0.0012(16)
C24 0.012(2) 0.0087(18) 0.0163(19) 0.0012(16) 0.0074(15) 0.0010(15)
C25 0.015(2) 0.0127(19) 0.0105(18) -0.0005(15) -0.0020(15) -0.0001(16)
C26 0.014(2) 0.0112(19) 0.0102(18) -0.0022(15) 0.0011(15) 0.0010(16)
C27 0.018(2) 0.0091(18) 0.0129(19) -0.0017(15) 0.0055(16) -0.0008(16)
C28 0.019(2) 0.0140(19) 0.014(2) -0.0048(16) 0.0058(16) 0.0012(17)
C29 0.017(2) 0.023(2) 0.022(2) -0.0040(18) 0.0020(17) 0.0035(18)
C30 0.017(2) 0.016(2) 0.020(2) -0.0023(17) -0.0065(17) 0.0037(17)
C31 0.026(2) 0.0083(18) 0.0107(19) 0.0000(15) -0.0001(16) 0.0019(17)
C32 0.020(2) 0.0097(18) 0.0079(17) -0.0026(15) 0.0008(15) -0.0001(16)

loop_
_atom_type_symbol
_atom_type_description
_atom_type_scat_dispersion_real
_atom_type_scat_dispersion_imag
_atom_type_scat_source
C C 0.0033 0.0016 'International Tables Vol C Tables 4.2.6.8 and 6.1.1.4'
H H 0.0000 0.0000 'International Tables Vol C Tables 4.2.6.8 and 6.1.1.4'
Br Br -0.2901 2.4595 'International Tables Vol C Tables 4.2.6.8 and 6.1.1.4'
N N 0.0061 0.0033 'International Tables Vol C Tables 4.2.6.8 and 6.1.1.4'

loop_
_geom_angle_atom_site_label_1
_geom_angle_atom_site_label_2
_geom_angle_atom_site_label_3
_geom_angle
_geom_angle_site_symmetry_1
_geom_angle_site_symmetry_3
_geom_angle_publ_flag
C1 N1 C8 109.2(3) . . ?
C1 N1 H1 131(4) . . ?
C8 N1 H1 120(4) . . ?
C9 N2 H2 122(3) . . ?
C16 N2 C9 109.8(3) . . ?
C16 N2 H2 126(3) . . ?
C17 N3 H3 128(3) . . ?
C24 N3 C17 109.7(3) . . ?
C24 N3 H3 122(3) . . ?
C25 N4 H4 118(3) . . ?
C32 N4 C25 108.8(3) . . ?
C32 N4 H4 133(3) . . ?
N1 C1 H1A 124.9 . . ?
N1 C1 C2 110.2(4) . . ?
C2 C1 H1A 124.9 . . ?
C1 C2 C3 106.5(3) . . ?
C1 C2 C9 124.8(4) . . ?
C3 C2 C9 128.5(3) . . ?
C4 C3 C2 135.3(4) . . ?
C4 C3 C8 118.5(4) . . ?
C8 C3 C2 106.2(3) . . ?
C3 C4 H4A 120.3 . . ?
C5 C4 C3 119.3(4) . . ?
C5 C4 H4A 120.3 . . ?
C4 C5 H5 119.2 . . ?
C4 C5 C6 121.7(4) . . ?
C6 C5 H5 119.2 . . ?
C5 C6 H6 120.1 . . ?
C7 C6 C5 119.8(4) . . ?
C7 C6 H6 120.1 . . ?
C6 C7 Br1 122.0(3) . . ?
C8 C7 Br1 118.8(3) . . ?
C8 C7 C6 119.3(4) . . ?
N1 C8 C3 107.9(3) . . ?
N1 C8 C7 130.7(4) . . ?
C7 C8 C3 121.3(4) . . ?
N2 C9 C2 120.5(3) . . ?
N2 C9 C10 109.3(3) . . ?
C10 C9 C2 130.1(4) . . ?
C9 C10 C11 106.5(3) . . ?
C9 C10 C18 127.3(3) . . ?
C11 C10 C18 125.6(3) . . ?
C12 C11 C10 134.4(4) . . ?
C12 C11 C16 118.9(4) . . ?
C16 C11 C10 106.7(3) . . ?
C11 C12 H12 120.2 . . ?
C13 C12 C11 119.6(4) . . ?
C13 C12 H12 120.2 . . ?
C12 C13 H13 119.7 . . ?
C12 C13 C14 120.6(4) . . ?
C14 C13 H13 119.7 . . ?
C13 C14 H14 119.9 . . ?
C15 C14 C13 120.1(4) . . ?
C15 C14 H14 119.9 . . ?
C14 C15 Br2 121.8(3) . . ?
C14 C15 C16 120.7(4) . . ?
C16 C15 Br2 117.5(3) . . ?
N2 C16 C11 107.7(3) . . ?
N2 C16 C15 132.2(4) . . ?
C15 C16 C11 120.1(4) . . ?
N3 C17 C18 109.3(3) . . ?
N3 C17 C26 120.8(3) . . ?
C18 C17 C26 129.9(4) . . ?
C17 C18 C10 125.7(3) . . ?
C17 C18 C19 106.4(3) . . ?
C19 C18 C10 127.8(3) . . ?
C20 C19 C18 134.0(4) . . ?
C20 C19 C24 119.2(3) . . ?
C24 C19 C18 106.8(3) . . ?
C19 C20 H20 120.7 . . ?
C21 C20 C19 118.6(4) . . ?
C21 C20 H20 120.7 . . ?
C20 C21 H21 119.2 . . ?
C20 C21 C22 121.6(4) . . ?
C22 C21 H21 119.2 . . ?
C21 C22 H22 119.8 . . ?
C23 C22 C21 120.4(4) . . ?
C23 C22 H22 119.8 . . ?
C22 C23 Br3 122.2(3) . . ?
C22 C23 C24 119.3(4) . . ?
C24 C23 Br3 118.5(3) . . ?
N3 C24 C19 107.7(3) . . ?
N3 C24 C23 131.5(4) . . ?
C23 C24 C19 120.8(3) . . ?
N4 C25 H25 125.0 . . ?
C26 C25 N4 110.0(4) . . ?
C26 C25 H25 125.0 . . ?
C25 C26 C17 127.3(4) . . ?
C25 C26 C27 106.6(3) . . ?
C27 C26 C17 126.0(4) . . ?
C28 C27 C26 134.0(4) . . ?
C28 C27 C32 119.6(4) . . ?
C32 C27 C26 106.4(3) . . ?
C27 C28 H28 120.4 . . ?
C29 C28 C27 119.2(4) . . ?
C29 C28 H28 120.4 . . ?
C28 C29 H29 119.7 . . ?
C28 C29 C30 120.7(4) . . ?
C30 C29 H29 119.7 . . ?
C29 C30 H30 119.5 . . ?
C31 C30 C29 120.9(4) . . ?
C31 C30 H30 119.5 . . ?
C30 C31 Br4 120.9(3) . . ?
C30 C31 C32 119.2(4) . . ?
C32 C31 Br4 119.9(3) . . ?
N4 C32 C27 108.2(3) . . ?
N4 C32 C31 131.4(4) . . ?
C31 C32 C27 120.4(4) . . ?

loop_
_geom_bond_atom_site_label_1
_geom_bond_atom_site_label_2
_geom_bond_distance
_geom_bond_site_symmetry_2
_geom_bond_publ_flag
Br1 C7 1.900(4) . ?
Br2 C15 1.909(4) . ?
Br3 C23 1.901(4) . ?
Br4 C31 1.899(4) . ?
N1 C1 1.369(5) . ?
N1 C8 1.371(5) . ?
N1 H1 0.83(5) . ?
N2 C9 1.377(5) . ?
N2 C16 1.368(5) . ?
N2 H2 0.79(4) . ?
N3 C17 1.382(5) . ?
N3 C24 1.362(5) . ?
N3 H3 0.76(4) . ?
N4 C25 1.383(5) . ?
N4 C32 1.369(5) . ?
N4 H4 0.82(4) . ?
C1 H1A 0.9500 . ?
C1 C2 1.373(5) . ?
C2 C3 1.447(5) . ?
C2 C9 1.464(5) . ?
C3 C4 1.404(6) . ?
C3 C8 1.422(5) . ?
C4 H4A 0.9500 . ?
C4 C5 1.376(6) . ?
C5 H5 0.9500 . ?
C5 C6 1.401(6) . ?
C6 H6 0.9500 . ?
C6 C7 1.384(6) . ?
C7 C8 1.383(5) . ?
C9 C10 1.387(5) . ?
C10 C11 1.443(5) . ?
C10 C18 1.460(5) . ?
C11 C12 1.398(5) . ?
C11 C16 1.423(5) . ?
C12 H12 0.9500 . ?
C12 C13 1.385(6) . ?
C13 H13 0.9500 . ?
C13 C14 1.411(6) . ?
C14 H14 0.9500 . ?
C14 C15 1.352(6) . ?
C15 C16 1.389(5) . ?
C17 C18 1.383(5) . ?
C17 C26 1.460(5) . ?
C18 C19 1.440(5) . ?
C19 C20 1.408(5) . ?
C19 C24 1.423(5) . ?
C20 H20 0.9500 . ?
C20 C21 1.391(6) . ?
C21 H21 0.9500 . ?
C21 C22 1.398(6) . ?
C22 H22 0.9500 . ?
C22 C23 1.376(5) . ?
C23 C24 1.397(5) . ?
C25 H25 0.9500 . ?
C25 C26 1.365(6) . ?
C26 C27 1.447(5) . ?
C27 C28 1.399(6) . ?
C27 C32 1.413(5) . ?
C28 H28 0.9500 . ?
C28 C29 1.383(6) . ?
C29 H29 0.9500 . ?
C29 C30 1.398(6) . ?
C30 H30 0.9500 . ?
C30 C31 1.374(6) . ?
C31 C32 1.394(5) . ?
